data_4078622
loop_
_publ_author_name
'Zhang, Yanyu'
'Yao, Wei'
'Li, He'
'Mu, Ying'

_publ_section_title
;
 Rare-Earth-Metal Complexes Supported by New Chiral Tetra-Azane Chelating
 Ligands: Synthesis, Characterization, and Catalytic Properties for
 Intramolecular Asymmetric Hydroamination
;
_journal_issue 13
_journal_name_full Organometallics
_journal_page_first 4670
_journal_paper_doi 10.1021/om201286u
_journal_volume 31
_journal_year 2012
_chemical_formula_sum 'C52 H70 Cl2 Li N4 O2 Y'
_chemical_formula_weight 949.87
_chemical_name_systematic
; 
 ? 
;
_space_group_IT_number 19
_symmetry_cell_setting orthorhombic
_symmetry_space_group_name_Hall 'P 2ac 2ab'
_symmetry_space_group_name_H-M 'P 21 21 21'
_atom_sites_solution_hydrogens geom
_atom_sites_solution_primary direct
_atom_sites_solution_secondary difmap
_audit_creation_method SHELXL-97
_cell_angle_alpha 90.00
_cell_angle_beta 90.00
_cell_angle_gamma 90.00
_cell_formula_units_Z 4
_cell_length_a 13.2799(9)
_cell_length_b 13.9219(9)
_cell_length_c 27.5159(18)
_cell_measurement_temperature 203(2)
_cell_volume 5087.2(6)
_computing_cell_refinement 'Bruker SMART'
_computing_data_collection 'Bruker SMART'
_computing_data_reduction 'Bruker SAINT'
_computing_molecular_graphics 'Bruker SHELXTL'
_computing_publication_material 'Bruker SHELXTL'
_computing_structure_refinement 'SHELXL-97 (Sheldrick, 1997)'
_computing_structure_solution 'SHELXS-97 (Sheldrick, 1990)'
_diffrn_ambient_temperature 203(2)
_diffrn_measured_fraction_theta_full 0.998
_diffrn_measured_fraction_theta_max 0.998
_diffrn_measurement_device_type 'CCD area detector'
_diffrn_measurement_method 'phi and omega scans'
_diffrn_radiation_monochromator graphite
_diffrn_radiation_source 'fine-focus sealed tube'
_diffrn_radiation_type MoK\a
_diffrn_radiation_wavelength 0.71073
_diffrn_reflns_av_R_equivalents 0.0370
_diffrn_reflns_av_sigmaI/netI 0.0645
_diffrn_reflns_limit_h_max 15
_diffrn_reflns_limit_h_min -16
_diffrn_reflns_limit_k_max 17
_diffrn_reflns_limit_k_min -16
_diffrn_reflns_limit_l_max 33
_diffrn_reflns_limit_l_min -33
_diffrn_reflns_number 32365
_diffrn_reflns_theta_full 26.04
_diffrn_reflns_theta_max 26.04
_diffrn_reflns_theta_min 1.48
_exptl_absorpt_coefficient_mu 1.293
_exptl_absorpt_correction_T_max 0.803
_exptl_absorpt_correction_T_min 0.756
_exptl_absorpt_correction_type empirical
_exptl_crystal_colour yellow
_exptl_crystal_density_diffrn 1.240
_exptl_crystal_density_method 'not measured'
_exptl_crystal_description block
_exptl_crystal_F_000 2008
_exptl_crystal_size_max 0.25
_exptl_crystal_size_mid 0.18
_exptl_crystal_size_min 0.17
_refine_diff_density_max 2.194
_refine_diff_density_min -0.401
_refine_diff_density_rms 0.088
_refine_ls_abs_structure_details 'Flack H D (1983), Acta Cryst. A39, 876-881'
_refine_ls_abs_structure_Flack 1.032(12)
_refine_ls_extinction_method none
_refine_ls_goodness_of_fit_ref 1.064
_refine_ls_hydrogen_treatment constr
_refine_ls_matrix_type full
_refine_ls_number_parameters 567
_refine_ls_number_reflns 10013
_refine_ls_number_restraints 94
_refine_ls_restrained_S_all 1.061
_refine_ls_R_factor_all 0.1150
_refine_ls_R_factor_gt 0.0997
_refine_ls_shift/su_max 0.002
_refine_ls_shift/su_mean 0.000
_refine_ls_structure_factor_coef Fsqd
_refine_ls_weighting_details 'calc w=1/[\s^2^(Fo^2^)+(0.1621P)^2^+22.9353P] where P=(Fo^2^+2Fc^2^)/3'
_refine_ls_weighting_scheme calc
_refine_ls_wR_factor_gt 0.2630
_refine_ls_wR_factor_ref 0.2778
_reflns_number_gt 8406
_reflns_number_total 10013
_reflns_threshold_expression >2sigma(I)
_cod_data_source_file om201286u_si_001.cif
_cod_data_source_block complex_4
_cod_depositor_comments
;
The following automatic conversions were performed:

'_symmetry_cell_setting' value 'Orthorhombic' changed to
'orthorhombic' according to
/home/saulius/struct/CIF-dictionaries/cif_core.dic dictionary named
'cif_core.dic' version 2.4.2 from 2011-04-26.

Automatic conversion script
Id: cif_fix_values 1891 2012-01-12 08:04:46Z andrius 
;
_cod_original_sg_symbol_H-M P2(1)2(1)2(1)
_cod_database_code 4078622

loop_
_symmetry_equiv_pos_as_xyz
'x, y, z'
'-x+1/2, -y, z+1/2'
'-x, y+1/2, -z+1/2'
'x+1/2, -y+1/2, -z'

loop_
_atom_site_label
_atom_site_type_symbol
_atom_site_fract_x
_atom_site_fract_y
_atom_site_fract_z
_atom_site_U_iso_or_equiv
_atom_site_adp_type
_atom_site_occupancy
_atom_site_symmetry_multiplicity
_atom_site_calc_flag
_atom_site_refinement_flags
C1 C 0.5477(6) 0.7095(6) 0.1287(3) 0.0356(19) Uani 1 1 d .
C2 C 0.4695(7) 0.7466(7) 0.0987(4) 0.044(2) Uani 1 1 d .
H2 H 0.4283 0.7033 0.0824 0.052 Uiso 1 1 calc R
C3 C 0.4521(9) 0.8424(8) 0.0928(4) 0.055(3) Uani 1 1 d .
H3 H 0.4021 0.8628 0.0715 0.066 Uiso 1 1 calc R
C4 C 0.5082(9) 0.9094(7) 0.1181(5) 0.059(3) Uani 1 1 d .
H4 H 0.4982 0.9747 0.1131 0.070 Uiso 1 1 calc R
C5 C 0.5778(8) 0.8782(7) 0.1502(4) 0.046(2) Uani 1 1 d .
H5 H 0.6123 0.9234 0.1688 0.055 Uiso 1 1 calc R
C6 C 0.6004(7) 0.7789(6) 0.1570(3) 0.0356(19) Uani 1 1 d .
C7 C 0.6588(7) 0.7519(6) 0.1992(3) 0.0357(19) Uani 1 1 d .
H7 H 0.6652 0.7964 0.2243 0.043 Uiso 1 1 calc R
C8 C 0.7399(7) 0.6331(5) 0.2504(3) 0.0324(16) Uani 1 1 d .
H8 H 0.8119 0.6205 0.2462 0.039 Uiso 1 1 calc R
C9 C 0.7288(8) 0.6947(7) 0.2959(3) 0.042(2) Uani 1 1 d .
H9A H 0.7621 0.7560 0.2911 0.050 Uiso 1 1 calc R
H9B H 0.6581 0.7067 0.3023 0.050 Uiso 1 1 calc R
C10 C 0.7759(8) 0.6422(7) 0.3388(3) 0.049(2) Uani 1 1 d .
H10A H 0.8481 0.6380 0.3338 0.058 Uiso 1 1 calc R
H10B H 0.7643 0.6791 0.3682 0.058 Uiso 1 1 calc R
C11 C 0.7337(8) 0.5414(8) 0.3456(3) 0.049(2) Uani 1 1 d .
H11A H 0.6642 0.5461 0.3563 0.058 Uiso 1 1 calc R
H11B H 0.7715 0.5091 0.3710 0.058 Uiso 1 1 calc R
C12 C 0.7381(8) 0.4809(6) 0.2990(3) 0.0402(19) Uani 1 1 d .
H12A H 0.8076 0.4673 0.2908 0.048 Uiso 1 1 calc R
H12B H 0.7037 0.4203 0.3041 0.048 Uiso 1 1 calc R
C13 C 0.6884(6) 0.5352(6) 0.2578(3) 0.0318(17) Uani 1 1 d .
H13 H 0.6177 0.5463 0.2663 0.038 Uiso 1 1 calc R
C14 C 0.6310(6) 0.4118(6) 0.2051(3) 0.0332(18) Uani 1 1 d .
H14 H 0.5832 0.4026 0.2293 0.040 Uiso 1 1 calc R
C15 C 0.6281(7) 0.3450(6) 0.1650(3) 0.0343(18) Uani 1 1 d .
C16 C 0.5481(8) 0.2788(7) 0.1653(4) 0.048(2) Uani 1 1 d .
H16 H 0.4951 0.2883 0.1869 0.057 Uiso 1 1 calc R
C17 C 0.5452(8) 0.2002(7) 0.1347(4) 0.055(3) Uani 1 1 d .
H17 H 0.4886 0.1610 0.1329 0.065 Uiso 1 1 calc R
C18 C 0.6298(8) 0.1820(7) 0.1066(4) 0.049(2) Uani 1 1 d .
H18 H 0.6327 0.1258 0.0884 0.059 Uiso 1 1 calc R
C19 C 0.7087(8) 0.2445(6) 0.1051(3) 0.042(2) Uani 1 1 d .
H19 H 0.7651 0.2282 0.0869 0.050 Uiso 1 1 calc R
C20 C 0.7080(6) 0.3332(5) 0.1303(3) 0.0304(17) Uani 1 1 d .
C21 C 0.4860(6) 0.5497(6) 0.1231(3) 0.0333(18) Uani 1 1 d .
C22 C 0.4096(7) 0.5455(7) 0.1592(4) 0.040(2) Uani 1 1 d .
C23 C 0.3298(9) 0.4816(9) 0.1532(4) 0.058(3) Uani 1 1 d .
H23 H 0.2789 0.4790 0.1763 0.070 Uiso 1 1 calc R
C24 C 0.3258(9) 0.4225(9) 0.1132(5) 0.069(3) Uani 1 1 d .
H24 H 0.2725 0.3796 0.1099 0.083 Uiso 1 1 calc R
C25 C 0.3986(9) 0.4256(8) 0.0784(4) 0.058(3) Uani 1 1 d .
H25 H 0.3937 0.3850 0.0517 0.069 Uiso 1 1 calc R
C26 C 0.4812(7) 0.4891(6) 0.0818(4) 0.041(2) Uani 1 1 d .
C27 C 0.4110(8) 0.6080(7) 0.2042(4) 0.045(2) Uani 1 1 d .
H27 H 0.4779 0.6374 0.2065 0.054 Uiso 1 1 calc R
C28 C 0.3335(11) 0.6890(9) 0.2027(5) 0.067(3) Uani 1 1 d .
H28A H 0.2688 0.6632 0.1943 0.101 Uiso 1 1 calc R
H28B H 0.3533 0.7357 0.1789 0.101 Uiso 1 1 calc R
H28C H 0.3297 0.7189 0.2341 0.101 Uiso 1 1 calc R
C29 C 0.3935(9) 0.5485(9) 0.2508(4) 0.056(3) Uani 1 1 d .
H29A H 0.4294 0.4888 0.2484 0.084 Uiso 1 1 calc R
H29B H 0.3229 0.5359 0.2545 0.084 Uiso 1 1 calc R
H29C H 0.4175 0.5838 0.2784 0.084 Uiso 1 1 calc R
C30 C 0.5563(8) 0.4947(8) 0.0415(4) 0.050(3) Uani 1 1 d .
H30 H 0.6227 0.4960 0.0571 0.060 Uiso 1 1 calc R
C31 C 0.5492(9) 0.5856(10) 0.0118(4) 0.067(3) Uani 1 1 d .
H31A H 0.5551 0.6403 0.0329 0.101 Uiso 1 1 calc R
H31B H 0.4854 0.5876 -0.0046 0.101 Uiso 1 1 calc R
H31C H 0.6025 0.5868 -0.0117 0.101 Uiso 1 1 calc R
C32 C 0.5565(10) 0.4062(10) 0.0077(5) 0.071(4) Uani 1 1 d .
H32A H 0.4929 0.4018 -0.0087 0.106 Uiso 1 1 calc R
H32B H 0.5674 0.3492 0.0266 0.106 Uiso 1 1 calc R
H32C H 0.6095 0.4127 -0.0159 0.106 Uiso 1 1 calc R
C33 C 0.8745(6) 0.3755(6) 0.1052(3) 0.0335(18) Uani 1 1 d .
C34 C 0.8957(7) 0.3690(7) 0.0555(3) 0.040(2) Uani 1 1 d .
C35 C 0.9941(9) 0.3442(9) 0.0404(4) 0.058(3) Uani 1 1 d .
H35 H 1.0087 0.3400 0.0075 0.069 Uiso 1 1 calc R
C36 C 1.0684(9) 0.3261(11) 0.0741(5) 0.069(4) Uani 1 1 d .
H36 H 1.1332 0.3107 0.0639 0.083 Uiso 1 1 calc R
C37 C 1.0465(8) 0.3308(9) 0.1226(4) 0.060(3) Uani 1 1 d .
H37 H 1.0968 0.3170 0.1450 0.072 Uiso 1 1 calc R
C38 C 0.9511(7) 0.3557(6) 0.1394(4) 0.042(2) Uani 1 1 d .
C39 C 0.8169(8) 0.3851(7) 0.0162(3) 0.041(2) Uani 1 1 d .
H39 H 0.7522 0.3970 0.0323 0.050 Uiso 1 1 calc R
C40 C 0.8408(11) 0.4715(9) -0.0153(4) 0.064(3) Uani 1 1 d .
H40A H 0.9081 0.4658 -0.0278 0.095 Uiso 1 1 calc R
H40B H 0.8355 0.5290 0.0038 0.095 Uiso 1 1 calc R
H40C H 0.7940 0.4743 -0.0419 0.095 Uiso 1 1 calc R
C41 C 0.8044(9) 0.2976(8) -0.0172(4) 0.057(3) Uani 1 1 d .
H41A H 0.7946 0.2410 0.0022 0.086 Uiso 1 1 calc R
H41B H 0.8638 0.2901 -0.0367 0.086 Uiso 1 1 calc R
H41C H 0.7471 0.3069 -0.0379 0.086 Uiso 1 1 calc R
C42 C 0.9310(9) 0.3563(9) 0.1936(4) 0.055(3) Uani 1 1 d .
H42 H 0.8720 0.3972 0.1992 0.065 Uiso 1 1 calc R
C43 C 1.0164(10) 0.3964(11) 0.2238(4) 0.071(4) Uani 1 1 d .
H43A H 1.0300 0.4613 0.2141 0.107 Uiso 1 1 calc R
H43B H 1.0756 0.3579 0.2191 0.107 Uiso 1 1 calc R
H43C H 0.9979 0.3953 0.2576 0.107 Uiso 1 1 calc R
C44 C 0.9039(12) 0.2548(11) 0.2111(5) 0.080(4) Uani 1 1 d .
H44A H 0.9597 0.2124 0.2052 0.120 Uiso 1 1 calc R
H44B H 0.8460 0.2322 0.1936 0.120 Uiso 1 1 calc R
H44C H 0.8893 0.2563 0.2452 0.120 Uiso 1 1 calc R
C45 C 1.058(2) 0.622(2) 0.0329(10) 0.153(6) Uani 1 1 d U
H45A H 1.0178 0.6440 0.0057 0.183 Uiso 1 1 calc R
H45B H 1.0249 0.5667 0.0470 0.183 Uiso 1 1 calc R
C46 C 1.1611(18) 0.5922(18) 0.0144(9) 0.140(6) Uani 1 1 d U
H46A H 1.1722 0.5239 0.0189 0.168 Uiso 1 1 calc R
H46B H 1.1694 0.6081 -0.0197 0.168 Uiso 1 1 calc R
C47 C 1.2271(19) 0.6474(17) 0.0442(8) 0.131(5) Uani 1 1 d U
H47A H 1.2637 0.6940 0.0248 0.158 Uiso 1 1 calc R
H47B H 1.2751 0.6062 0.0607 0.158 Uiso 1 1 calc R
C48 C 1.1590(19) 0.698(2) 0.0807(10) 0.146(6) Uani 1 1 d U
H48A H 1.1661 0.6683 0.1125 0.175 Uiso 1 1 calc R
H48B H 1.1772 0.7649 0.0833 0.175 Uiso 1 1 calc R
C49 C 1.0105(13) 0.9143(12) 0.1273(6) 0.092(4) Uani 1 1 d U
H49A H 1.0619 0.9188 0.1023 0.110 Uiso 1 1 calc R
H49B H 1.0413 0.8896 0.1567 0.110 Uiso 1 1 calc R
C50 C 0.9667(16) 1.0087(15) 0.1364(9) 0.116(5) Uani 1 1 d U
H50A H 0.9824 1.0523 0.1100 0.140 Uiso 1 1 calc R
H50B H 0.9930 1.0355 0.1664 0.140 Uiso 1 1 calc R
C51 C 0.8549(18) 0.9940(16) 0.1402(9) 0.130(5) Uani 1 1 d U
H51A H 0.8330 0.9906 0.1738 0.156 Uiso 1 1 calc R
H51B H 0.8179 1.0442 0.1236 0.156 Uiso 1 1 calc R
C52 C 0.8446(18) 0.9033(17) 0.1162(9) 0.134(6) Uani 1 1 d U
H52A H 0.7968 0.8641 0.1339 0.161 Uiso 1 1 calc R
H52B H 0.8175 0.9139 0.0839 0.161 Uiso 1 1 calc R
Cl1 Cl 0.92536(17) 0.61438(19) 0.16365(9) 0.0458(6) Uani 1 1 d .
Cl2 Cl 0.78250(19) 0.6774(2) 0.06262(9) 0.0526(6) Uani 1 1 d .
Li1 Li 0.9408(16) 0.7205(14) 0.0980(9) 0.066(5) Uani 1 1 d .
N11 N 0.5701(5) 0.6128(5) 0.1301(2) 0.0293(14) Uani 1 1 d .
N12 N 0.7025(5) 0.6697(5) 0.2041(2) 0.0314(15) Uani 1 1 d .
N13 N 0.6920(5) 0.4824(5) 0.2111(2) 0.0295(14) Uani 1 1 d .
N14 N 0.7771(5) 0.4044(5) 0.1232(2) 0.0306(14) Uani 1 1 d .
O1 O 1.0628(6) 0.6890(9) 0.0648(3) 0.081(3) Uani 1 1 d .
O2 O 0.9346(7) 0.8539(7) 0.1123(5) 0.099(4) Uani 1 1 d .
Y1 Y 0.73860(5) 0.56528(5) 0.13811(3) 0.0262(2) Uani 1 1 d .

loop_
_atom_site_aniso_label
_atom_site_aniso_U_11
_atom_site_aniso_U_22
_atom_site_aniso_U_33
_atom_site_aniso_U_23
_atom_site_aniso_U_13
_atom_site_aniso_U_12
C1 0.034(4) 0.035(4) 0.038(5) -0.002(4) 0.001(4) -0.003(3)
C2 0.041(5) 0.036(5) 0.054(6) 0.007(4) -0.005(4) 0.000(4)
C3 0.054(6) 0.046(6) 0.066(7) 0.010(5) -0.010(5) 0.011(5)
C4 0.058(7) 0.034(5) 0.084(8) 0.010(5) 0.007(6) 0.014(5)
C5 0.056(6) 0.028(4) 0.054(6) -0.003(4) 0.003(5) 0.001(4)
C6 0.042(5) 0.023(4) 0.042(5) -0.004(3) 0.006(4) 0.002(3)
C7 0.039(5) 0.032(4) 0.036(4) -0.007(4) 0.003(4) -0.002(4)
C8 0.032(4) 0.034(4) 0.031(4) -0.006(3) 0.000(3) 0.000(3)
C9 0.044(5) 0.044(5) 0.036(4) -0.015(4) 0.001(4) -0.005(4)
C10 0.045(5) 0.064(6) 0.037(5) -0.019(4) -0.005(4) -0.001(5)
C11 0.052(5) 0.067(6) 0.027(4) -0.003(4) -0.001(4) 0.004(5)
C12 0.046(5) 0.043(5) 0.031(4) 0.001(3) 0.001(4) 0.006(4)
C13 0.033(4) 0.032(4) 0.030(4) -0.005(3) 0.003(3) 0.000(3)
C14 0.034(4) 0.033(4) 0.033(4) 0.003(3) 0.003(3) -0.001(3)
C15 0.036(4) 0.028(4) 0.039(5) -0.001(4) 0.006(4) 0.002(3)
C16 0.046(6) 0.043(5) 0.054(6) -0.007(5) 0.009(5) -0.010(4)
C17 0.055(6) 0.046(5) 0.063(7) -0.009(5) 0.012(6) -0.024(5)
C18 0.065(7) 0.029(4) 0.055(6) -0.010(4) -0.001(5) -0.003(4)
C19 0.054(6) 0.033(4) 0.039(5) -0.011(4) 0.003(4) 0.003(4)
C20 0.034(4) 0.024(4) 0.033(4) -0.001(3) -0.005(3) 0.001(3)
C21 0.035(4) 0.027(4) 0.038(4) 0.001(3) -0.009(3) 0.000(3)
C22 0.036(5) 0.041(5) 0.044(5) 0.001(4) -0.003(4) -0.002(4)
C23 0.053(6) 0.064(7) 0.059(7) 0.003(5) -0.001(5) -0.019(5)
C24 0.060(7) 0.066(7) 0.080(8) -0.003(7) -0.009(6) -0.034(6)
C25 0.057(6) 0.047(6) 0.069(7) -0.017(6) -0.017(5) -0.010(5)
C26 0.042(5) 0.033(5) 0.050(5) -0.005(4) -0.014(4) -0.001(4)
C27 0.044(5) 0.047(5) 0.045(5) 0.006(4) 0.006(4) 0.000(4)
C28 0.084(9) 0.060(7) 0.058(7) -0.001(6) 0.012(6) 0.021(7)
C29 0.057(6) 0.067(7) 0.044(5) 0.010(5) 0.012(5) -0.005(5)
C30 0.045(6) 0.063(7) 0.043(5) -0.018(5) -0.015(4) 0.006(5)
C31 0.063(7) 0.097(10) 0.041(6) 0.005(6) -0.006(5) 0.007(7)
C32 0.061(7) 0.085(9) 0.066(7) -0.042(7) -0.014(6) 0.005(6)
C33 0.034(4) 0.029(4) 0.037(5) -0.008(4) 0.005(4) 0.000(3)
C34 0.038(5) 0.041(5) 0.040(5) -0.009(4) 0.006(4) 0.002(4)
C35 0.052(6) 0.073(8) 0.048(6) -0.018(6) 0.015(5) 0.008(6)
C36 0.036(5) 0.105(10) 0.067(8) -0.026(7) 0.001(5) 0.019(6)
C37 0.041(6) 0.081(8) 0.056(6) -0.016(6) -0.006(5) 0.024(5)
C38 0.040(5) 0.039(5) 0.047(5) -0.011(4) -0.001(5) 0.011(4)
C39 0.048(5) 0.043(5) 0.033(4) -0.007(4) 0.004(4) -0.003(4)
C40 0.087(9) 0.064(7) 0.040(6) -0.001(5) 0.006(6) -0.005(6)
C41 0.066(7) 0.056(6) 0.050(6) -0.016(5) -0.005(5) -0.001(5)
C42 0.050(6) 0.075(8) 0.038(5) 0.001(5) -0.001(5) 0.024(6)
C43 0.070(8) 0.091(9) 0.053(7) -0.012(6) -0.016(6) 0.027(7)
C44 0.081(10) 0.104(11) 0.056(7) 0.009(7) -0.010(7) 0.009(8)
C45 0.150(7) 0.154(7) 0.154(7) -0.003(3) 0.000(3) 0.000(3)
C46 0.139(6) 0.141(6) 0.139(6) -0.002(3) 0.000(3) 0.000(3)
C47 0.131(6) 0.131(6) 0.132(6) 0.003(3) 0.001(3) 0.001(3)
C48 0.145(7) 0.147(7) 0.147(7) -0.003(3) -0.001(3) 0.001(3)
C49 0.091(5) 0.095(5) 0.089(5) -0.003(3) -0.001(3) -0.007(3)
C50 0.117(5) 0.115(5) 0.117(5) -0.001(3) 0.000(3) -0.001(3)
C51 0.127(5) 0.129(6) 0.133(6) -0.002(3) -0.001(3) 0.002(3)
C52 0.132(6) 0.133(6) 0.137(6) -0.002(3) 0.000(3) -0.002(3)
Cl1 0.0351(11) 0.0572(14) 0.0449(12) -0.0004(11) -0.0017(9) -0.0062(10)
Cl2 0.0498(14) 0.0615(15) 0.0466(13) 0.0200(11) -0.0005(11) -0.0102(11)
Li1 0.063(12) 0.049(11) 0.085(15) 0.004(10) 0.002(11) -0.019(9)
N11 0.033(3) 0.023(3) 0.032(4) -0.001(3) -0.001(3) -0.003(3)
N12 0.031(4) 0.032(4) 0.030(3) -0.004(3) -0.001(3) -0.002(3)
N13 0.030(3) 0.030(3) 0.029(3) -0.003(3) 0.001(3) 0.000(3)
N14 0.031(3) 0.028(3) 0.032(3) -0.001(2) 0.003(3) 0.000(3)
O1 0.048(5) 0.129(9) 0.065(5) 0.003(6) 0.001(4) -0.020(5)
O2 0.054(5) 0.065(6) 0.179(12) 0.028(7) -0.009(6) -0.019(5)
Y1 0.0289(3) 0.0228(3) 0.0269(3) -0.0018(3) 0.0013(3) -0.0006(3)

loop_
_atom_type_symbol
_atom_type_description
_atom_type_scat_dispersion_real
_atom_type_scat_dispersion_imag
_atom_type_scat_source
C C 0.0033 0.0016 'International Tables Vol C Tables 4.2.6.8 and 6.1.1.4'
H H 0.0000 0.0000 'International Tables Vol C Tables 4.2.6.8 and 6.1.1.4'
Li Li -0.0003 0.0001 'International Tables Vol C Tables 4.2.6.8 and 6.1.1.4'
N N 0.0061 0.0033 'International Tables Vol C Tables 4.2.6.8 and 6.1.1.4'
O O 0.0106 0.0060 'International Tables Vol C Tables 4.2.6.8 and 6.1.1.4'
Cl Cl 0.1484 0.1585 'International Tables Vol C Tables 4.2.6.8 and 6.1.1.4'
Y Y -2.7962 3.5667 'International Tables Vol C Tables 4.2.6.8 and 6.1.1.4'

loop_
_geom_angle_atom_site_label_1
_geom_angle_atom_site_label_2
_geom_angle_atom_site_label_3
_geom_angle
N11 C1 C2 121.8(8)
N11 C1 C6 122.8(8)
C2 C1 C6 115.4(8)
C3 C2 C1 123.3(10)
C3 C2 H2 118.3
C1 C2 H2 118.3
C2 C3 C4 120.5(10)
C2 C3 H3 119.8
C4 C3 H3 119.8
C5 C4 C3 118.9(9)
C5 C4 H4 120.6
C3 C4 H4 120.6
C4 C5 C6 122.7(10)
C4 C5 H5 118.7
C6 C5 H5 118.7
C1 C6 C5 118.9(9)
C1 C6 C7 121.8(8)
C5 C6 C7 117.9(8)
N12 C7 C6 123.6(8)
N12 C7 H7 118.2
C6 C7 H7 118.2
N12 C8 C9 119.2(7)
N12 C8 C13 105.8(6)
C9 C8 C13 110.3(7)
N12 C8 H8 106.9
C9 C8 H8 106.9
C13 C8 H8 106.9
C10 C9 C8 109.1(7)
C10 C9 H9A 109.9
C8 C9 H9A 109.9
C10 C9 H9B 109.9
C8 C9 H9B 109.9
H9A C9 H9B 108.3
C11 C10 C9 112.7(8)
C11 C10 H10A 109.0
C9 C10 H10A 109.0
C11 C10 H10B 109.0
C9 C10 H10B 109.0
H10A C10 H10B 107.8
C10 C11 C12 112.8(8)
C10 C11 H11A 109.0
C12 C11 H11A 109.0
C10 C11 H11B 109.0
C12 C11 H11B 109.0
H11A C11 H11B 107.8
C13 C12 C11 109.6(7)
C13 C12 H12A 109.7
C11 C12 H12A 109.7
C13 C12 H12B 109.7
C11 C12 H12B 109.7
H12A C12 H12B 108.2
N13 C13 C12 112.8(7)
N13 C13 C8 108.2(6)
C12 C13 C8 110.3(7)
N13 C13 H13 108.5
C12 C13 H13 108.5
C8 C13 H13 108.5
N13 C14 C15 127.5(8)
N13 C14 H14 116.3
C15 C14 H14 116.3
C16 C15 C20 119.2(8)
C16 C15 C14 115.9(8)
C20 C15 C14 124.2(8)
C17 C16 C15 122.4(9)
C17 C16 H16 118.8
C15 C16 H16 118.8
C16 C17 C18 117.5(9)
C16 C17 H17 121.2
C18 C17 H17 121.2
C19 C18 C17 121.6(9)
C19 C18 H18 119.2
C17 C18 H18 119.2
C18 C19 C20 122.5(9)
C18 C19 H19 118.7
C20 C19 H19 118.7
N14 C20 C19 124.0(8)
N14 C20 C15 120.5(7)
C19 C20 C15 115.4(8)
C26 C21 C22 120.3(8)
C26 C21 N11 120.5(8)
C22 C21 N11 119.1(7)
C23 C22 C21 119.0(9)
C23 C22 C27 118.3(9)
C21 C22 C27 122.7(8)
C24 C23 C22 120.5(11)
C24 C23 H23 119.7
C22 C23 H23 119.7
C25 C24 C23 121.0(10)
C25 C24 H24 119.5
C23 C24 H24 119.5
C24 C25 C26 121.7(10)
C24 C25 H25 119.2
C26 C25 H25 119.2
C25 C26 C21 117.5(10)
C25 C26 C30 120.2(9)
C21 C26 C30 122.3(8)
C22 C27 C28 113.3(9)
C22 C27 C29 111.6(9)
C28 C27 C29 108.4(9)
C22 C27 H27 107.8
C28 C27 H27 107.8
C29 C27 H27 107.8
C27 C28 H28A 109.5
C27 C28 H28B 109.5
H28A C28 H28B 109.5
C27 C28 H28C 109.5
H28A C28 H28C 109.5
H28B C28 H28C 109.5
C27 C29 H29A 109.5
C27 C29 H29B 109.5
H29A C29 H29B 109.5
C27 C29 H29C 109.5
H29A C29 H29C 109.5
H29B C29 H29C 109.5
C26 C30 C31 113.8(9)
C26 C30 C32 114.0(10)
C31 C30 C32 110.1(9)
C26 C30 H30 106.1
C31 C30 H30 106.1
C32 C30 H30 106.1
C30 C31 H31A 109.5
C30 C31 H31B 109.5
H31A C31 H31B 109.5
C30 C31 H31C 109.5
H31A C31 H31C 109.5
H31B C31 H31C 109.5
C30 C32 H32A 109.5
C30 C32 H32B 109.5
H32A C32 H32B 109.5
C30 C32 H32C 109.5
H32A C32 H32C 109.5
H32B C32 H32C 109.5
C34 C33 C38 119.6(8)
C34 C33 N14 122.2(8)
C38 C33 N14 118.2(7)
C33 C34 C35 119.2(9)
C33 C34 C39 123.2(8)
C35 C34 C39 117.6(9)
C36 C35 C34 120.6(10)
C36 C35 H35 119.7
C34 C35 H35 119.7
C37 C36 C35 119.7(10)
C37 C36 H36 120.2
C35 C36 H36 120.2
C36 C37 C38 122.0(10)
C36 C37 H37 119.0
C38 C37 H37 119.0
C37 C38 C33 118.9(9)
C37 C38 C42 119.3(9)
C33 C38 C42 121.8(8)
C40 C39 C34 112.3(9)
C40 C39 C41 108.0(8)
C34 C39 C41 112.5(9)
C40 C39 H39 107.9
C34 C39 H39 107.9
C41 C39 H39 107.9
C39 C40 H40A 109.5
C39 C40 H40B 109.5
H40A C40 H40B 109.5
C39 C40 H40C 109.5
H40A C40 H40C 109.5
H40B C40 H40C 109.5
C39 C41 H41A 109.5
C39 C41 H41B 109.5
H41A C41 H41B 109.5
C39 C41 H41C 109.5
H41A C41 H41C 109.5
H41B C41 H41C 109.5
C38 C42 C43 114.2(10)
C38 C42 C44 110.1(10)
C43 C42 C44 110.1(10)
C38 C42 H42 107.4
C43 C42 H42 107.4
C44 C42 H42 107.4
C42 C43 H43A 109.5
C42 C43 H43B 109.5
H43A C43 H43B 109.5
C42 C43 H43C 109.5
H43A C43 H43C 109.5
H43B C43 H43C 109.5
C42 C44 H44A 109.5
C42 C44 H44B 109.5
H44A C44 H44B 109.5
C42 C44 H44C 109.5
H44A C44 H44C 109.5
H44B C44 H44C 109.5
O1 C45 C46 113(2)
O1 C45 H45A 109.0
C46 C45 H45A 109.0
O1 C45 H45B 109.0
C46 C45 H45B 109.0
H45A C45 H45B 107.8
C47 C46 C45 102(2)
C47 C46 H46A 111.3
C45 C46 H46A 111.3
C47 C46 H46B 111.3
C45 C46 H46B 111.3
H46A C46 H46B 109.2
C46 C47 C48 105(2)
C46 C47 H47A 110.7
C48 C47 H47A 110.7
C46 C47 H47B 110.7
C48 C47 H47B 110.7
H47A C47 H47B 108.8
O1 C48 C47 108(2)
O1 C48 H48A 110.1
C47 C48 H48A 110.1
O1 C48 H48B 110.1
C47 C48 H48B 110.1
H48A C48 H48B 108.4
O2 C49 C50 108.0(15)
O2 C49 H49A 110.1
C50 C49 H49A 110.1
O2 C49 H49B 110.1
C50 C49 H49B 110.1
H49A C49 H49B 108.4
C49 C50 C51 106.4(17)
C49 C50 H50A 110.4
C51 C50 H50A 110.4
C49 C50 H50B 110.4
C51 C50 H50B 110.4
H50A C50 H50B 108.6
C52 C51 C50 101(2)
C52 C51 H51A 111.7
C50 C51 H51A 111.7
C52 C51 H51B 111.7
C50 C51 H51B 111.7
H51A C51 H51B 109.4
O2 C52 C51 113(2)
O2 C52 H52A 109.0
C51 C52 H52A 109.0
O2 C52 H52B 109.0
C51 C52 H52B 109.0
H52A C52 H52B 107.8
Li1 Cl1 Y1 92.3(5)
Li1 Cl2 Y1 91.3(5)
O1 Li1 O2 111.1(11)
O1 Li1 Cl1 107.3(11)
O2 Li1 Cl1 117.0(12)
O1 Li1 Cl2 119.5(11)
O2 Li1 Cl2 106.9(11)
Cl1 Li1 Cl2 94.5(7)
C1 N11 C21 115.2(7)
C1 N11 Y1 119.0(5)
C21 N11 Y1 125.7(5)
C7 N12 C8 123.5(7)
C7 N12 Y1 123.7(6)
C8 N12 Y1 112.7(5)
C14 N13 C13 118.2(7)
C14 N13 Y1 115.0(5)
C13 N13 Y1 119.7(5)
C20 N14 C33 116.7(6)
C20 N14 Y1 121.7(5)
C33 N14 Y1 121.6(5)
C45 O1 C48 109.2(19)
C45 O1 Li1 117.1(15)
C48 O1 Li1 128.6(15)
C49 O2 C52 107.9(14)
C49 O2 Li1 128.8(12)
C52 O2 Li1 122.7(14)
N14 Y1 N11 117.6(2)
N14 Y1 N12 140.0(2)
N11 Y1 N12 72.9(2)
N14 Y1 N13 75.0(2)
N11 Y1 N13 88.2(2)
N12 Y1 N13 66.5(2)
N14 Y1 Cl2 112.19(17)
N11 Y1 Cl2 88.28(17)
N12 Y1 Cl2 106.37(19)
N13 Y1 Cl2 172.77(17)
N14 Y1 Cl1 95.10(18)
N11 Y1 Cl1 147.19(17)
N12 Y1 Cl1 80.18(18)
N13 Y1 Cl1 98.21(17)
Cl2 Y1 Cl1 81.47(8)

loop_
_geom_bond_atom_site_label_1
_geom_bond_atom_site_label_2
_geom_bond_distance
C1 N11 1.379(11)
C1 C2 1.423(13)
C1 C6 1.424(12)
C2 C3 1.364(14)
C2 H2 0.9300
C3 C4 1.383(16)
C3 H3 0.9300
C4 C5 1.350(16)
C4 H4 0.9300
C5 C6 1.428(12)
C5 H5 0.9300
C6 C7 1.447(13)
C7 N12 1.291(11)
C7 H7 0.9300
C8 N12 1.460(10)
C8 C9 1.524(11)
C8 C13 1.538(11)
C8 H8 0.9800
C9 C10 1.523(14)
C9 H9A 0.9700
C9 H9B 0.9700
C10 C11 1.522(14)
C10 H10A 0.9700
C10 H10B 0.9700
C11 C12 1.536(12)
C11 H11A 0.9700
C11 H11B 0.9700
C12 C13 1.514(12)
C12 H12A 0.9700
C12 H12B 0.9700
C13 N13 1.480(10)
C13 H13 0.9800
C14 N13 1.284(11)
C14 C15 1.444(12)
C14 H14 0.9300
C15 C16 1.407(13)
C15 C20 1.437(12)
C16 C17 1.382(15)
C16 H16 0.9300
C17 C18 1.387(15)
C17 H17 0.9300
C18 C19 1.362(14)
C18 H18 0.9300
C19 C20 1.416(11)
C19 H19 0.9300
C20 N14 1.363(10)
C21 C26 1.416(13)
C21 C22 1.422(13)
C21 N11 1.434(10)
C22 C23 1.393(14)
C22 C27 1.512(14)
C23 C24 1.375(17)
C23 H23 0.9300
C24 C25 1.362(18)
C24 H24 0.9300
C25 C26 1.412(14)
C25 H25 0.9300
C26 C30 1.494(15)
C27 C28 1.526(15)
C27 C29 1.545(14)
C27 H27 0.9800
C28 H28A 0.9600
C28 H28B 0.9600
C28 H28C 0.9600
C29 H29A 0.9600
C29 H29B 0.9600
C29 H29C 0.9600
C30 C31 1.509(17)
C30 C32 1.544(14)
C30 H30 0.9800
C31 H31A 0.9600
C31 H31B 0.9600
C31 H31C 0.9600
C32 H32A 0.9600
C32 H32B 0.9600
C32 H32C 0.9600
C33 C34 1.399(13)
C33 C38 1.412(13)
C33 N14 1.443(11)
C34 C35 1.414(14)
C34 C39 1.521(13)
C35 C36 1.378(17)
C35 H35 0.9300
C36 C37 1.367(17)
C36 H36 0.9300
C37 C38 1.391(14)
C37 H37 0.9300
C38 C42 1.516(14)
C39 C40 1.516(15)
C39 C41 1.536(13)
C39 H39 0.9800
C40 H40A 0.9600
C40 H40B 0.9600
C40 H40C 0.9600
C41 H41A 0.9600
C41 H41B 0.9600
C41 H41C 0.9600
C42 C43 1.513(17)
C42 C44 1.535(19)
C42 H42 0.9800
C43 H43A 0.9600
C43 H43B 0.9600
C43 H43C 0.9600
C44 H44A 0.9600
C44 H44B 0.9600
C44 H44C 0.9600
C45 O1 1.28(3)
C45 C46 1.52(3)
C45 H45A 0.9700
C45 H45B 0.9700
C46 C47 1.42(3)
C46 H46A 0.9700
C46 H46B 0.9700
C47 C48 1.52(3)
C47 H47A 0.9700
C47 H47B 0.9700
C48 O1 1.36(3)
C48 H48A 0.9700
C48 H48B 0.9700
C49 O2 1.376(18)
C49 C50 1.46(2)
C49 H49A 0.9700
C49 H49B 0.9700
C50 C51 1.50(3)
C50 H50A 0.9700
C50 H50B 0.9700
C51 C52 1.43(3)
C51 H51A 0.9700
C51 H51B 0.9700
C52 O2 1.38(2)
C52 H52A 0.9700
C52 H52B 0.9700
Cl1 Li1 2.34(2)
Cl1 Y1 2.667(2)
Cl2 Li1 2.39(2)
Cl2 Y1 2.663(2)
Li1 O1 1.91(2)
Li1 O2 1.90(2)
N11 Y1 2.344(7)
N12 Y1 2.374(7)
N13 Y1 2.398(7)
N14 Y1 2.334(6)
